data_7063983
loop_
_publ_author_name
'Kammereck, Stefanie'
'Bousrez, Guillaume'
'Renier, Olivier'
'Paterlini, Veronica'
'Smetana, Volodymyr'
'Mudring, Anja-Verena'

_publ_section_title
;
 Crystal chemistry and luminescence properties of tetrabutylphosphonium
 tetrakis(8-quinolinato)lanthanidate [P4444][Ln(Q)4]&#x00B7;2X (X = H2O
 and (CH3)2CO)
;
_journal_issue 38
_journal_name_full 'New Journal of Chemistry'
_journal_page_first 16493
_journal_page_last 16500
_journal_paper_doi 10.1039/D4NJ03697B
_journal_volume 49
_journal_year 2025
_chemical_formula_sum 'C52 H64 Dy N4 O6 P'
_chemical_formula_weight 1034.54
_space_group_crystal_system orthorhombic
_space_group_IT_number 33
_space_group_name_Hall 'P 2c -2n'
_space_group_name_H-M_alt 'P n a 21'
_atom_sites_solution_hydrogens mixed
_audit_creation_method SHELXL-2014/7
_audit_update_record
;
2024-09-16 deposited with the CCDC.	2025-08-06 downloaded from the CCDC.
;
_cell_angle_alpha 90
_cell_angle_beta 90
_cell_angle_gamma 90
_cell_formula_units_Z 4
_cell_length_a 24.1231(10)
_cell_length_b 19.0090(8)
_cell_length_c 10.6250(4)
_cell_measurement_reflns_used 52021
_cell_measurement_temperature 100(2)
_cell_measurement_theta_max 26.394
_cell_measurement_theta_min 2.303
_cell_volume 4872.2(3)
_computing_structure_refinement 'SHELXL-2014/7 (Sheldrick, 2014)'
_diffrn_ambient_temperature 100(2)
_diffrn_measured_fraction_theta_full 0.997
_diffrn_measured_fraction_theta_max 0.997
_diffrn_measurement_device_type 'Bruker Venture'
_diffrn_radiation_type MoK\a
_diffrn_radiation_wavelength 0.71073
_diffrn_reflns_av_R_equivalents 0.0613
_diffrn_reflns_av_unetI/netI 0.0466
_diffrn_reflns_Laue_measured_fraction_full 0.997
_diffrn_reflns_Laue_measured_fraction_max 0.997
_diffrn_reflns_limit_h_max 25
_diffrn_reflns_limit_h_min -30
_diffrn_reflns_limit_k_max 23
_diffrn_reflns_limit_k_min -23
_diffrn_reflns_limit_l_max 12
_diffrn_reflns_limit_l_min -13
_diffrn_reflns_number 52021
_diffrn_reflns_point_group_measured_fraction_full 0.997
_diffrn_reflns_point_group_measured_fraction_max 0.997
_diffrn_reflns_theta_full 25.242
_diffrn_reflns_theta_max 26.394
_diffrn_reflns_theta_min 2.303
_exptl_absorpt_coefficient_mu 1.619
_exptl_absorpt_correction_T_max 0.94
_exptl_absorpt_correction_T_min 0.81
_exptl_absorpt_correction_type multi-scan
_exptl_absorpt_process_details SADABS
_exptl_crystal_density_diffrn 1.410
_exptl_crystal_description 'irregular fragment'
_exptl_crystal_F_000 2132
_exptl_crystal_size_max 0.200
_exptl_crystal_size_mid 0.100
_exptl_crystal_size_min 0.040
_refine_diff_density_max 0.673
_refine_diff_density_min -0.358
_refine_diff_density_rms 0.067
_refine_ls_abs_structure_details
;
 Refined as an inversion twin.
;
_refine_ls_abs_structure_Flack 0.050(17)
_refine_ls_extinction_method none
_refine_ls_goodness_of_fit_ref 1.044
_refine_ls_hydrogen_treatment mixed
_refine_ls_matrix_type full
_refine_ls_number_parameters 628
_refine_ls_number_reflns 9836
_refine_ls_number_restraints 15
_refine_ls_restrained_S_all 1.044
_refine_ls_R_factor_all 0.0431
_refine_ls_R_factor_gt 0.0344
_refine_ls_shift/su_max 0.001
_refine_ls_shift/su_mean 0.000
_refine_ls_structure_factor_coef Fsqd
_refine_ls_weighting_details 'w=1/[\s^2^(Fo^2^)+(0.0176P)^2^+4.7118P] where P=(Fo^2^+2Fc^2^)/3'
_refine_ls_weighting_scheme calc
_refine_ls_wR_factor_gt 0.0712
_refine_ls_wR_factor_ref 0.0748
_reflns_Friedel_coverage 0.894
_reflns_Friedel_fraction_full 0.998
_reflns_Friedel_fraction_max 0.998
_reflns_number_gt 8408
_reflns_number_total 9836
_reflns_threshold_expression 'I > 2\s(I)'
_cod_data_source_file d4nj03697b2.cif
_cod_data_source_block Dy-old
_cod_depositor_comments
;
The following automatic conversions were performed:

data item '_exptl_absorpt_correction_type' value 'Multi-scan' was
changed to 'multi-scan' in accordance with the
/home/data/users/saulius/crontab/automatic-downloads/rss-feeds/RSC/lib/dictionaries/cif_core.dic
dictionary named 'cif_core.dic' version 2.4.2 last updated on
2011-04-26.

Automatic conversion script
Id: cif_fix_values 8170 2020-07-09 18:12:32Z antanas 

 Adding full bibliography for 7063983--7063989.cif.
;
_cod_database_code 7063983
_shelx_shelxl_version_number 2014/7
_shelx_space_group_comment
;
The symmetry employed for this shelxl refinement is uniquely defined
by the following loop, which should always be used as a source of
symmetry information in preference to the above space-group names.
They are only intended as comments.
;
_shelx_estimated_absorpt_t_min 0.738
_shelx_estimated_absorpt_t_max 0.938

loop_
_space_group_symop_operation_xyz
'x, y, z'
'-x, -y, z+1/2'
'-x+1/2, y+1/2, z+1/2'
'x+1/2, -y+1/2, z'

loop_
_atom_site_label
_atom_site_type_symbol
_atom_site_fract_x
_atom_site_fract_y
_atom_site_fract_z
_atom_site_U_iso_or_equiv
_atom_site_adp_type
_atom_site_occupancy
_atom_site_site_symmetry_order
_atom_site_calc_flag
_atom_site_refinement_flags_posn
_atom_site_refinement_flags_adp
_atom_site_refinement_flags_occupancy
_atom_site_disorder_assembly
_atom_site_disorder_group
Dy1 Dy 0.31073(2) -0.25188(2) 0.38561(11) 0.02285(7) Uani 1 1 d . . . . .
O5 O 0.37067(18) -0.1671(2) 0.3166(4) 0.0277(10) Uani 1 1 d D . . . .
N3 N 0.2612(2) -0.3661(2) 0.3268(5) 0.0239(11) Uani 1 1 d . . . . .
N1 N 0.3572(2) -0.1818(2) 0.5666(6) 0.0265(12) Uani 1 1 d . . . . .
C22 C 0.4253(3) -0.4162(3) 0.1755(7) 0.0309(16) Uani 1 1 d . . . . .
N2 N 0.36502(19) -0.3156(2) 0.2113(5) 0.0228(11) Uani 1 1 d . . . . .
C51 C 0.3729(3) -0.1426(3) 0.7791(7) 0.0359(17) Uani 1 1 d . . . . .
H51 H 0.3648 -0.1477 0.8662 0.043 Uiso 1 1 calc R U . . .
C47 C 0.4586(3) -0.0238(4) 0.4330(9) 0.046(2) Uani 1 1 d . . . . .
H47 H 0.4819 0.0121 0.4004 0.056 Uiso 1 1 calc R U . . .
C17 C 0.3973(2) -0.3691(3) 0.2566(7) 0.0275(15) Uani 1 1 d . . . . .
C46 C 0.4313(3) -0.0698(4) 0.3469(7) 0.0357(18) Uani 1 1 d . . . . .
H46 H 0.4368 -0.0640 0.2590 0.043 Uiso 1 1 calc R U . . .
C49 C 0.4179(3) -0.0821(3) 0.6091(7) 0.0298(15) Uani 1 1 d . . . . .
C19 C 0.4320(3) -0.4321(3) 0.4382(8) 0.0337(17) Uani 1 1 d . . . . .
H19 H 0.4352 -0.4384 0.5266 0.040 Uiso 1 1 calc R U . . .
C52 C 0.3493(3) -0.1889(3) 0.6884(6) 0.0276(14) Uani 1 1 d . . . . .
H52 H 0.3267 -0.2266 0.7172 0.033 Uiso 1 1 calc R U . . .
C24 C 0.3840(3) -0.3546(4) 0.0017(7) 0.0348(16) Uani 1 1 d . . . . .
H24 H 0.3775 -0.3490 -0.0859 0.042 Uiso 1 1 calc R U . . .
C44 C 0.3908(2) -0.1292(3) 0.5242(6) 0.0227(13) Uani 1 1 d . . . . .
C48 C 0.4528(3) -0.0292(4) 0.5568(9) 0.045(2) Uani 1 1 d . . . . .
H48 H 0.4719 0.0025 0.6108 0.054 Uiso 1 1 calc R U . . .
C20 C 0.4590(3) -0.4779(3) 0.3569(8) 0.0374(19) Uani 1 1 d . . . . .
H20 H 0.4799 -0.5154 0.3920 0.045 Uiso 1 1 calc R U . . .
C26 C 0.2331(2) -0.3614(3) 0.2145(6) 0.0239(13) Uani 1 1 d . . . . .
C21 C 0.4570(3) -0.4715(3) 0.2277(9) 0.0394(18) Uani 1 1 d . . . . .
H21 H 0.4764 -0.5035 0.1751 0.047 Uiso 1 1 calc R U . . .
C23 C 0.4174(3) -0.4063(4) 0.0443(8) 0.0364(17) Uani 1 1 d . . . . .
H23 H 0.4356 -0.4364 -0.0139 0.044 Uiso 1 1 calc R U . . .
C33 C 0.2402(3) -0.4891(3) 0.3329(7) 0.0361(16) Uani 1 1 d . . . . .
H33 H 0.2430 -0.5325 0.3769 0.043 Uiso 1 1 calc R U . . .
C25 C 0.3593(3) -0.3094(3) 0.0890(7) 0.0297(15) Uani 1 1 d . . . . .
H25 H 0.3371 -0.2719 0.0580 0.036 Uiso 1 1 calc R U . . .
C50 C 0.4071(3) -0.0911(4) 0.7377(7) 0.0346(16) Uani 1 1 d . . . . .
H50 H 0.4242 -0.0606 0.7970 0.041 Uiso 1 1 calc R U . . .
C32 C 0.2130(3) -0.4857(3) 0.2224(7) 0.0373(16) Uani 1 1 d . . . . .
H32 H 0.1971 -0.5270 0.1871 0.045 Uiso 1 1 calc R U . . .
C34 C 0.2645(2) -0.4271(3) 0.3829(9) 0.0322(13) Uani 1 1 d . . . . .
H34 H 0.2841 -0.4302 0.4603 0.039 Uiso 1 1 calc DR U . . .
C31 C 0.2080(2) -0.4214(3) 0.1596(6) 0.0291(14) Uani 1 1 d . . . . .
C18 C 0.4001(2) -0.3767(3) 0.3908(9) 0.0254(12) Uani 1 1 d . . . . .
C45 C 0.3968(2) -0.1230(3) 0.3903(10) 0.0290(13) Uani 1 1 d . . . . .
O6 O 0.37274(18) -0.3325(2) 0.4626(4) 0.0290(10) Uani 1 1 d D . . . .
O4 O 0.2529(2) -0.2711(2) 0.5513(5) 0.0291(11) Uani 1 1 d D . . . .
O3 O 0.2540(2) -0.2397(2) 0.2142(5) 0.0273(11) Uani 1 1 d D . . . .
C36 C 0.2225(3) -0.2206(3) 0.6001(6) 0.0287(14) Uani 1 1 d . . . . .
C28 C 0.2026(3) -0.2887(3) 0.0430(7) 0.0332(15) Uani 1 1 d . . . . .
H28 H 0.2008 -0.2446 0.0010 0.040 Uiso 1 1 calc R U . . .
C37 C 0.1911(3) -0.2289(4) 0.7100(7) 0.0407(17) Uani 1 1 d . . . . .
H37 H 0.1918 -0.2729 0.7525 0.049 Uiso 1 1 calc R U . . .
C27 C 0.2300(2) -0.2934(3) 0.1568(6) 0.0240(13) Uani 1 1 d . . . . .
C29 C 0.1775(3) -0.3473(4) -0.0114(6) 0.0375(16) Uani 1 1 d . . . . .
H29 H 0.1587 -0.3419 -0.0895 0.045 Uiso 1 1 calc R U . . .
N4 N 0.2524(2) -0.1451(3) 0.4353(5) 0.0266(12) Uani 1 1 d . . . . .
C30 C 0.1789(3) -0.4128(4) 0.0441(7) 0.0390(16) Uani 1 1 d . . . . .
H30 H 0.1608 -0.4517 0.0059 0.047 Uiso 1 1 calc R U . . .
C43 C 0.2511(2) -0.0833(3) 0.3767(8) 0.0322(14) Uani 1 1 d . . . . .
H43 H 0.2726 -0.0775 0.3024 0.039 Uiso 1 1 calc DR U . . .
C35 C 0.2200(2) -0.1528(3) 0.5408(6) 0.0246(13) Uani 1 1 d . . . . .
C40 C 0.1873(3) -0.0979(3) 0.5908(7) 0.0355(16) Uani 1 1 d . . . . .
C41 C 0.1883(3) -0.0337(4) 0.5245(8) 0.0470(19) Uani 1 1 d . . . . .
H41 H 0.1669 0.0048 0.5540 0.056 Uiso 1 1 calc R U . . .
C38 C 0.1590(3) -0.1747(4) 0.7589(7) 0.0460(19) Uani 1 1 d . . . . .
H38 H 0.1383 -0.1825 0.8337 0.055 Uiso 1 1 calc R U . . .
C42 C 0.2192(3) -0.0261(3) 0.4203(7) 0.0430(19) Uani 1 1 d . . . . .
H42 H 0.2196 0.0174 0.3763 0.052 Uiso 1 1 calc R U . . .
C39 C 0.1566(3) -0.1101(4) 0.7018(7) 0.0438(18) Uani 1 1 d . . . . .
H39 H 0.1344 -0.0738 0.7368 0.053 Uiso 1 1 calc R U . . .
P1 P 0.56676(8) -0.23477(11) 0.34302(17) 0.0415(5) Uani 1 1 d . . . . .
C15 C 0.4810(3) -0.2850(4) 0.6648(8) 0.0424(18) Uani 1 1 d . . . . .
H15A H 0.4440 -0.2953 0.6292 0.051 Uiso 1 1 calc R U . . .
H15B H 0.4804 -0.2362 0.6975 0.051 Uiso 1 1 calc R U . . .
C5 C 0.5466(3) -0.1863(3) 0.2054(6) 0.0315(14) Uani 1 1 d . . . . .
H5A H 0.5385 -0.1372 0.2303 0.038 Uiso 1 1 calc R U . . .
H5B H 0.5783 -0.1852 0.1462 0.038 Uiso 1 1 calc R U . . .
C16 C 0.4925(3) -0.3353(4) 0.7731(8) 0.050(2) Uani 1 1 d . . . . .
H16A H 0.4701 -0.3218 0.8461 0.076 Uiso 1 1 calc R U . . .
H16B H 0.5318 -0.3333 0.7953 0.076 Uiso 1 1 calc R U . . .
H16C H 0.4828 -0.3833 0.7475 0.076 Uiso 1 1 calc R U . . .
C7 C 0.4810(3) -0.1727(4) 0.0195(7) 0.0418(18) Uani 1 1 d . . . . .
H7A H 0.4488 -0.1950 -0.0221 0.050 Uiso 1 1 calc R U . . .
H7B H 0.4697 -0.1249 0.0462 0.050 Uiso 1 1 calc R U . . .
C13 C 0.5099(3) -0.2441(3) 0.4494(7) 0.0401(16) Uani 1 1 d . . . . .
H13A H 0.4987 -0.1970 0.4797 0.048 Uiso 1 1 calc R U . . .
H13B H 0.4780 -0.2648 0.4039 0.048 Uiso 1 1 calc R U . . .
C8 C 0.5276(3) -0.1666(4) -0.0741(7) 0.0452(17) Uani 1 1 d . . . . .
H8A H 0.5143 -0.1426 -0.1499 0.068 Uiso 1 1 calc R U . . .
H8B H 0.5409 -0.2137 -0.0965 0.068 Uiso 1 1 calc R U . . .
H8C H 0.5581 -0.1395 -0.0369 0.068 Uiso 1 1 calc R U . . .
C14 C 0.5237(3) -0.2902(3) 0.5620(7) 0.0402(16) Uani 1 1 d . . . . .
H14A H 0.5264 -0.3397 0.5341 0.048 Uiso 1 1 calc R U . . .
H14B H 0.5602 -0.2761 0.5961 0.048 Uiso 1 1 calc R U . . .
C6 C 0.4963(3) -0.2158(4) 0.1367(7) 0.0418(17) Uani 1 1 d . . . . .
H6A H 0.4643 -0.2165 0.1949 0.050 Uiso 1 1 calc R U . . .
H6B H 0.5041 -0.2649 0.1112 0.050 Uiso 1 1 calc R U . . .
C9A C 0.6169(4) -0.1701(8) 0.4299(11) 0.030(2) Uani 0.590(8) 1 d . . P A 1
H9AA H 0.6351 -0.1956 0.4999 0.037 Uiso 0.590(8) 1 calc R U P A 1
H9AB H 0.6463 -0.1553 0.3705 0.037 Uiso 0.590(8) 1 calc R U P A 1
C10A C 0.5887(7) -0.1042(8) 0.4829(17) 0.071(4) Uani 0.590(8) 1 d . . P A 1
H10A H 0.5644 -0.0857 0.4155 0.085 Uiso 0.590(8) 1 calc R U P A 1
H10B H 0.5640 -0.1202 0.5516 0.085 Uiso 0.590(8) 1 calc R U P A 1
C11A C 0.6185(9) -0.0471(14) 0.530(2) 0.084(5) Uani 0.590(8) 1 d . . P A 1
H11A H 0.5919 -0.0099 0.5548 0.101 Uiso 0.590(8) 1 calc R U P A 1
H11B H 0.6418 -0.0278 0.4612 0.101 Uiso 0.590(8) 1 calc R U P A 1
C12A C 0.6553(10) -0.0640(10) 0.6411(16) 0.106(7) Uani 0.590(8) 1 d . . P A 1
H12A H 0.6747 -0.0212 0.6681 0.127 Uiso 0.590(8) 1 calc R U P A 1
H12B H 0.6326 -0.0818 0.7105 0.127 Uiso 0.590(8) 1 calc R U P A 1
H12C H 0.6825 -0.0998 0.6167 0.127 Uiso 0.590(8) 1 calc R U P A 1
C1C C 0.6247(6) -0.2090(9) 0.4148(17) 0.030(2) Uani 0.410(8) 1 d . . P A 2
H1CA H 0.6313 -0.2372 0.4918 0.037 Uiso 0.410(8) 1 calc R U P A 2
H1CB H 0.6570 -0.2140 0.3582 0.037 Uiso 0.410(8) 1 calc R U P A 2
C2C C 0.6143(11) -0.1275(13) 0.450(2) 0.071(4) Uani 0.410(8) 1 d . . P A 2
H2CA H 0.6300 -0.0977 0.3821 0.085 Uiso 0.410(8) 1 calc R U P A 2
H2CB H 0.5738 -0.1187 0.4526 0.085 Uiso 0.410(8) 1 calc R U P A 2
C4C C 0.6269(19) -0.0357(18) 0.572(3) 0.106(7) Uani 0.410(8) 1 d . . P A 2
H4CA H 0.6406 -0.0122 0.6484 0.127 Uiso 0.410(8) 1 calc R U P A 2
H4CB H 0.6441 -0.0144 0.4980 0.127 Uiso 0.410(8) 1 calc R U P A 2
H4CC H 0.5866 -0.0305 0.5672 0.127 Uiso 0.410(8) 1 calc R U P A 2
C3C C 0.6401(11) -0.1052(15) 0.577(2) 0.084(5) Uani 0.410(8) 1 d . . P A 2
H3C H 0.6224 -0.1293 0.6494 0.101 Uiso 0.410(8) 1 calc R U P A 2
H3D H 0.6807 -0.1130 0.5794 0.101 Uiso 0.410(8) 1 calc R U P A 2
C1A C 0.6105(6) -0.3035(7) 0.2997(13) 0.031(4) Uani 0.486(18) 1 d . . P A 1
H1E H 0.6421 -0.2845 0.2508 0.037 Uiso 0.486(18) 1 calc R U P A 1
H1F H 0.6256 -0.3261 0.3763 0.037 Uiso 0.486(18) 1 calc R U P A 1
C2A C 0.5807(8) -0.3573(8) 0.2224(19) 0.048(5) Uani 0.486(18) 1 d . . P A 1
H2AA H 0.5672 -0.3340 0.1449 0.057 Uiso 0.486(18) 1 calc R U P A 1
H2AB H 0.5477 -0.3729 0.2703 0.057 Uiso 0.486(18) 1 calc R U P A 1
C1B C 0.5732(6) -0.3343(7) 0.3034(13) 0.030(4) Uani 0.514(18) 1 d . . P A 2
H1BA H 0.5835 -0.3608 0.3801 0.036 Uiso 0.514(18) 1 calc R U P A 2
H1BB H 0.5370 -0.3523 0.2731 0.036 Uiso 0.514(18) 1 calc R U P A 2
C2B C 0.6175(6) -0.3451(6) 0.2014(13) 0.034(4) Uani 0.514(18) 1 d . . P A 2
H2E H 0.6081 -0.3195 0.1232 0.041 Uiso 0.514(18) 1 calc DR U P A 2
H2F H 0.6546 -0.3301 0.2310 0.041 Uiso 0.514(18) 1 calc R U P A 2
C4 C 0.6630(4) -0.4311(5) 0.0924(13) 0.096(4) Uani 1 1 d . . . . .
H4A H 0.6862 -0.4712 0.1166 0.143 Uiso 1 1 calc R U . . .
H4B H 0.6851 -0.3878 0.0956 0.143 Uiso 1 1 calc DR U . . .
H4C H 0.6491 -0.4381 0.0067 0.143 Uiso 1 1 calc R U . . .
C3 C 0.6147(4) -0.4250(4) 0.1825(12) 0.081(4) Uani 1 1 d . . . . .
H3A H 0.6282 -0.4455 0.2625 0.098 Uiso 1 1 calc R U . A 1
H3B H 0.5865 -0.4584 0.1500 0.098 Uiso 1 1 calc R U . A 1
O1 O 0.3215(3) -0.3728(3) 0.6951(6) 0.0586(16) Uani 1 1 d D . . . .
H1A H 0.292(2) -0.348(4) 0.668(7) 0.088 Uiso 1 1 d D U . . .
H1B H 0.3490(14) -0.370(3) 0.640(2) 0.088 Uiso 1 1 d D U . . .
O2 O 0.3182(2) -0.1330(3) 0.0795(5) 0.0454(13) Uani 1 1 d D . . . .
H2A H 0.2883(19) -0.160(3) 0.099(6) 0.068 Uiso 1 1 d D U . . .
H2B H 0.3418(12) -0.133(3) 0.142(2) 0.068 Uiso 1 1 d D U . . .

loop_
_atom_site_aniso_label
_atom_site_aniso_U_11
_atom_site_aniso_U_22
_atom_site_aniso_U_33
_atom_site_aniso_U_23
_atom_site_aniso_U_13
_atom_site_aniso_U_12
Dy1 0.02468(11) 0.02290(11) 0.02096(11) 0.00012(13) -0.0010(2) 0.00106(12)
O5 0.033(3) 0.033(2) 0.017(3) -0.0032(19) 0.000(2) -0.005(2)
N3 0.026(3) 0.025(2) 0.021(3) -0.004(2) 0.004(2) -0.005(2)
N1 0.021(3) 0.022(2) 0.037(4) -0.001(2) -0.006(2) 0.001(2)
C22 0.028(3) 0.027(3) 0.037(4) -0.011(3) 0.006(3) -0.007(3)
N2 0.019(3) 0.028(3) 0.021(3) 0.002(2) -0.001(2) -0.005(2)
C51 0.033(4) 0.043(4) 0.032(4) -0.005(3) -0.009(3) 0.014(3)
C47 0.031(4) 0.041(4) 0.068(7) -0.012(4) 0.009(4) -0.017(3)
C17 0.015(3) 0.022(3) 0.046(5) 0.004(3) -0.001(3) -0.003(2)
C46 0.034(4) 0.040(4) 0.033(5) 0.000(3) 0.004(3) 0.001(3)
C49 0.016(3) 0.034(3) 0.039(4) -0.009(3) -0.004(3) 0.010(3)
C19 0.030(4) 0.023(3) 0.048(5) 0.003(3) -0.013(3) 0.002(3)
C52 0.034(3) 0.034(3) 0.015(3) 0.003(3) -0.002(3) 0.008(3)
C24 0.038(4) 0.043(4) 0.024(4) -0.003(3) 0.007(3) -0.008(3)
C44 0.016(3) 0.029(3) 0.023(3) -0.007(3) -0.006(2) 0.010(2)
C48 0.036(4) 0.042(4) 0.056(6) -0.021(4) -0.001(4) -0.003(3)
C20 0.034(4) 0.029(3) 0.049(6) 0.000(3) -0.011(3) 0.004(3)
C26 0.018(3) 0.031(3) 0.023(3) -0.004(3) 0.009(2) 0.001(2)
C21 0.026(4) 0.032(4) 0.060(6) -0.007(4) 0.009(4) 0.007(3)
C23 0.028(3) 0.038(4) 0.043(5) -0.011(3) 0.017(3) -0.003(3)
C33 0.036(4) 0.030(3) 0.042(4) 0.004(3) 0.009(3) -0.002(3)
C25 0.024(3) 0.031(3) 0.035(4) 0.003(3) 0.007(3) -0.001(2)
C50 0.025(3) 0.048(4) 0.031(4) -0.012(3) -0.013(3) 0.011(3)
C32 0.032(4) 0.034(3) 0.046(4) -0.002(3) 0.008(3) -0.012(3)
C34 0.029(3) 0.031(3) 0.036(4) 0.000(4) 0.009(4) 0.001(2)
C31 0.020(3) 0.037(3) 0.031(4) -0.005(3) 0.008(3) -0.004(2)
C18 0.017(3) 0.023(2) 0.036(4) -0.003(4) -0.005(4) -0.0044(19)
C45 0.025(3) 0.027(2) 0.036(4) -0.002(4) 0.001(4) 0.005(2)
O6 0.029(2) 0.030(2) 0.028(3) 0.001(2) -0.004(2) 0.0047(19)
O4 0.032(3) 0.028(2) 0.028(3) 0.001(2) 0.006(2) 0.004(2)
O3 0.036(3) 0.019(2) 0.027(3) 0.002(2) -0.005(2) 0.0060(19)
C36 0.028(3) 0.035(3) 0.023(3) -0.004(3) -0.003(3) -0.003(3)
C28 0.032(3) 0.042(4) 0.025(4) 0.005(3) -0.002(3) 0.001(3)
C37 0.040(4) 0.054(4) 0.028(4) -0.003(3) 0.007(3) 0.000(3)
C27 0.019(3) 0.030(3) 0.023(3) -0.006(2) 0.001(2) -0.001(2)
C29 0.031(4) 0.057(4) 0.025(4) 0.001(3) -0.001(3) -0.010(3)
N4 0.026(3) 0.026(2) 0.027(3) -0.001(2) -0.005(2) 0.000(2)
C30 0.033(4) 0.054(4) 0.030(4) -0.006(3) 0.002(3) -0.017(3)
C43 0.036(3) 0.033(3) 0.028(4) 0.001(3) -0.013(4) 0.002(2)
C35 0.016(3) 0.037(3) 0.020(3) -0.010(3) -0.008(2) 0.002(2)
C40 0.030(4) 0.040(4) 0.037(4) -0.011(3) -0.017(3) 0.009(3)
C41 0.049(5) 0.044(4) 0.049(5) -0.012(3) -0.009(4) 0.018(3)
C38 0.025(4) 0.077(5) 0.036(4) -0.018(4) 0.003(3) 0.006(3)
C42 0.054(4) 0.031(3) 0.043(5) 0.001(3) -0.016(4) 0.014(3)
C39 0.030(4) 0.058(4) 0.044(4) -0.018(4) 0.002(3) 0.013(3)
P1 0.0429(10) 0.0578(12) 0.0239(8) -0.0048(8) -0.0102(7) 0.0274(8)
C15 0.025(3) 0.039(4) 0.063(5) 0.008(4) 0.002(3) -0.002(3)
C5 0.029(3) 0.038(3) 0.027(3) -0.001(3) -0.007(3) 0.007(3)
C16 0.041(4) 0.047(4) 0.063(6) 0.019(4) 0.011(4) 0.004(3)
C7 0.033(4) 0.054(4) 0.038(4) 0.003(3) -0.012(3) 0.000(3)
C13 0.023(3) 0.043(4) 0.054(4) 0.011(3) -0.010(3) -0.006(3)
C8 0.047(4) 0.049(4) 0.040(4) -0.001(3) -0.014(3) 0.005(3)
C14 0.044(4) 0.033(3) 0.044(4) 0.007(3) -0.005(4) 0.006(3)
C6 0.036(4) 0.056(4) 0.033(4) 0.007(3) -0.011(3) 0.000(3)
C9A 0.011(4) 0.047(7) 0.033(5) -0.003(6) 0.004(3) 0.004(5)
C10A 0.066(10) 0.066(9) 0.080(10) -0.058(7) -0.034(8) 0.028(7)
C11A 0.065(10) 0.120(15) 0.066(12) -0.025(10) -0.018(8) -0.005(9)
C12A 0.19(2) 0.091(13) 0.032(9) -0.004(8) -0.021(10) -0.033(13)
C1C 0.011(4) 0.047(7) 0.033(5) -0.003(6) 0.004(3) 0.004(5)
C2C 0.066(10) 0.066(9) 0.080(10) -0.058(7) -0.034(8) 0.028(7)
C4C 0.19(2) 0.091(13) 0.032(9) -0.004(8) -0.021(10) -0.033(13)
C3C 0.065(10) 0.120(15) 0.066(12) -0.025(10) -0.018(8) -0.005(9)
C1A 0.028(8) 0.034(7) 0.031(8) 0.007(6) -0.010(6) 0.009(6)
C2A 0.045(12) 0.043(9) 0.055(13) 0.000(9) -0.013(10) 0.000(8)
C1B 0.032(8) 0.030(7) 0.028(8) 0.004(5) 0.005(6) 0.006(6)
C2B 0.019(7) 0.032(7) 0.051(9) 0.007(6) 0.019(6) 0.003(5)
C4 0.054(6) 0.065(6) 0.167(13) 0.042(7) -0.021(7) -0.009(5)
C3 0.052(5) 0.037(4) 0.156(11) -0.041(6) -0.036(6) 0.005(4)
O1 0.083(4) 0.048(3) 0.046(4) 0.010(3) 0.002(3) 0.002(3)
O2 0.060(3) 0.050(3) 0.026(3) 0.008(2) -0.001(3) -0.010(3)

loop_
_atom_type_symbol
_atom_type_description
_atom_type_scat_dispersion_real
_atom_type_scat_dispersion_imag
_atom_type_scat_source
C C 0.0033 0.0016 'International Tables Vol C Tables 4.2.6.8 and 6.1.1.4'
H H 0.0000 0.0000 'International Tables Vol C Tables 4.2.6.8 and 6.1.1.4'
Dy Dy -0.1892 4.4098 'International Tables Vol C Tables 4.2.6.8 and 6.1.1.4'
N N 0.0061 0.0033 'International Tables Vol C Tables 4.2.6.8 and 6.1.1.4'
O O 0.0106 0.0060 'International Tables Vol C Tables 4.2.6.8 and 6.1.1.4'
P P 0.1023 0.0942 'International Tables Vol C Tables 4.2.6.8 and 6.1.1.4'

loop_
_geom_angle_atom_site_label_1
_geom_angle_atom_site_label_2
_geom_angle_atom_site_label_3
_geom_angle
_geom_angle_site_symmetry_1
_geom_angle_site_symmetry_3
_geom_angle_publ_flag
O4 Dy1 O5 138.53(17) . . ?
O4 Dy1 O3 105.33(13) . . ?
O5 Dy1 O3 92.98(17) . . ?
O4 Dy1 O6 90.98(17) . . ?
O5 Dy1 O6 99.95(12) . . ?
O3 Dy1 O6 137.85(16) . . ?
O4 Dy1 N4 68.02(17) . . ?
O5 Dy1 N4 81.52(16) . . ?
O3 Dy1 N4 75.65(17) . . ?
O6 Dy1 N4 145.70(19) . . ?
O4 Dy1 N3 76.46(17) . . ?
O5 Dy1 N3 144.71(18) . . ?
O3 Dy1 N3 67.15(16) . . ?
O6 Dy1 N3 79.91(16) . . ?
N4 Dy1 N3 118.26(15) . . ?
O4 Dy1 N2 142.51(17) . . ?
O5 Dy1 N2 77.24(15) . . ?
O3 Dy1 N2 77.26(17) . . ?
O6 Dy1 N2 67.02(17) . . ?
N4 Dy1 N2 144.40(18) . . ?
N3 Dy1 N2 70.23(15) . . ?
O4 Dy1 N1 76.98(18) . . ?
O5 Dy1 N1 66.55(17) . . ?
O3 Dy1 N1 142.75(15) . . ?
O6 Dy1 N1 78.27(16) . . ?
N4 Dy1 N1 70.91(16) . . ?
N3 Dy1 N1 145.06(18) . . ?
N2 Dy1 N1 123.74(13) . . ?
C45 O5 Dy1 124.4(5) . . ?
C34 N3 C26 118.9(6) . . ?
C34 N3 Dy1 127.9(5) . . ?
C26 N3 Dy1 112.8(4) . . ?
C52 N1 C44 119.2(6) . . ?
C52 N1 Dy1 127.8(4) . . ?
C44 N1 Dy1 112.9(4) . . ?
C21 C22 C17 119.3(7) . . ?
C21 C22 C23 123.9(7) . . ?
C17 C22 C23 116.7(6) . . ?
C25 N2 C17 118.4(6) . . ?
C25 N2 Dy1 128.1(4) . . ?
C17 N2 Dy1 112.7(4) . . ?
C50 C51 C52 118.1(7) . . ?
C50 C51 H51 121.0 . . ?
C52 C51 H51 121.0 . . ?
C48 C47 C46 122.6(7) . . ?
C48 C47 H47 118.7 . . ?
C46 C47 H47 118.7 . . ?
N2 C17 C22 121.9(7) . . ?
N2 C17 C18 116.9(6) . . ?
C22 C17 C18 121.3(6) . . ?
C45 C46 C47 120.7(8) . . ?
C45 C46 H46 119.7 . . ?
C47 C46 H46 119.7 . . ?
C50 C49 C48 125.2(7) . . ?
C50 C49 C44 116.9(6) . . ?
C48 C49 C44 117.8(7) . . ?
C20 C19 C18 120.4(8) . . ?
C20 C19 H19 119.8 . . ?
C18 C19 H19 119.8 . . ?
N1 C52 C51 123.0(6) . . ?
N1 C52 H52 118.5 . . ?
C51 C52 H52 118.5 . . ?
C23 C24 C25 118.7(7) . . ?
C23 C24 H24 120.7 . . ?
C25 C24 H24 120.7 . . ?
N1 C44 C49 121.5(6) . . ?
N1 C44 C45 116.6(5) . . ?
C49 C44 C45 121.8(6) . . ?
C47 C48 C49 120.3(7) . . ?
C47 C48 H48 119.9 . . ?
C49 C48 H48 119.9 . . ?
C21 C20 C19 123.2(7) . . ?
C21 C20 H20 118.4 . . ?
C19 C20 H20 118.4 . . ?
N3 C26 C31 121.1(5) . . ?
N3 C26 C27 117.1(5) . . ?
C31 C26 C27 121.7(6) . . ?
C20 C21 C22 118.4(7) . . ?
C20 C21 H21 120.8 . . ?
C22 C21 H21 120.8 . . ?
C24 C23 C22 120.5(7) . . ?
C24 C23 H23 119.8 . . ?
C22 C23 H23 119.8 . . ?
C32 C33 C34 119.1(6) . . ?
C32 C33 H33 120.4 . . ?
C34 C33 H33 120.4 . . ?
N2 C25 C24 123.8(6) . . ?
N2 C25 H25 118.1 . . ?
C24 C25 H25 118.1 . . ?
C51 C50 C49 121.2(6) . . ?
C51 C50 H50 119.4 . . ?
C49 C50 H50 119.4 . . ?
C33 C32 C31 120.1(6) . . ?
C33 C32 H32 120.0 . . ?
C31 C32 H32 120.0 . . ?
N3 C34 C33 122.8(8) . . ?
N3 C34 H34 118.6 . . ?
C33 C34 H34 118.6 . . ?
C32 C31 C26 118.0(6) . . ?
C32 C31 C30 123.7(6) . . ?
C26 C31 C30 118.3(6) . . ?
O6 C18 C19 123.4(9) . . ?
O6 C18 C17 119.2(6) . . ?
C19 C18 C17 117.4(7) . . ?
O5 C45 C46 123.8(9) . . ?
O5 C45 C44 119.5(6) . . ?
C46 C45 C44 116.7(7) . . ?
C18 O6 Dy1 123.3(5) . . ?
C36 O4 Dy1 122.0(4) . . ?
C27 O3 Dy1 123.4(4) . . ?
O4 C36 C37 123.3(6) . . ?
O4 C36 C35 120.4(6) . . ?
C37 C36 C35 116.3(6) . . ?
C27 C28 C29 121.3(6) . . ?
C27 C28 H28 119.4 . . ?
C29 C28 H28 119.4 . . ?
C38 C37 C36 122.0(7) . . ?
C38 C37 H37 119.0 . . ?
C36 C37 H37 119.0 . . ?
O3 C27 C28 124.2(6) . . ?
O3 C27 C26 118.4(6) . . ?
C28 C27 C26 117.4(6) . . ?
C30 C29 C28 122.2(6) . . ?
C30 C29 H29 118.9 . . ?
C28 C29 H29 118.9 . . ?
C43 N4 C35 117.6(6) . . ?
C43 N4 Dy1 128.7(5) . . ?
C35 N4 Dy1 113.6(4) . . ?
C29 C30 C31 119.0(6) . . ?
C29 C30 H30 120.5 . . ?
C31 C30 H30 120.5 . . ?
N4 C43 C42 122.6(7) . . ?
N4 C43 H43 118.7 . . ?
C42 C43 H43 118.7 . . ?
N4 C35 C40 123.0(6) . . ?
N4 C35 C36 115.5(5) . . ?
C40 C35 C36 121.5(6) . . ?
C41 C40 C39 124.8(6) . . ?
C41 C40 C35 116.3(7) . . ?
C39 C40 C35 119.0(6) . . ?
C42 C41 C40 121.0(6) . . ?
C42 C41 H41 119.5 . . ?
C40 C41 H41 119.5 . . ?
C39 C38 C37 121.5(7) . . ?
C39 C38 H38 119.3 . . ?
C37 C38 H38 119.3 . . ?
C41 C42 C43 119.4(7) . . ?
C41 C42 H42 120.3 . . ?
C43 C42 H42 120.3 . . ?
C38 C39 C40 119.7(6) . . ?
C38 C39 H39 120.2 . . ?
C40 C39 H39 120.2 . . ?
C1C P1 C13 112.5(7) . . ?
C1A P1 C13 123.9(5) . . ?
C1C P1 C5 116.7(6) . . ?
C1A P1 C5 109.5(5) . . ?
C13 P1 C5 111.0(3) . . ?
C1C P1 C1B 108.6(7) . . ?
C13 P1 C1B 95.8(5) . . ?
C5 P1 C1B 110.1(4) . . ?
C1A P1 C9A 102.8(6) . . ?
C13 P1 C9A 103.8(4) . . ?
C5 P1 C9A 103.3(4) . . ?
C14 C15 C16 112.6(6) . . ?
C14 C15 H15A 109.1 . . ?
C16 C15 H15A 109.1 . . ?
C14 C15 H15B 109.1 . . ?
C16 C15 H15B 109.1 . . ?
H15A C15 H15B 107.8 . . ?
C6 C5 P1 114.7(5) . . ?
C6 C5 H5A 108.6 . . ?
P1 C5 H5A 108.6 . . ?
C6 C5 H5B 108.6 . . ?
P1 C5 H5B 108.6 . . ?
H5A C5 H5B 107.6 . . ?
C15 C16 H16A 109.5 . . ?
C15 C16 H16B 109.5 . . ?
H16A C16 H16B 109.5 . . ?
C15 C16 H16C 109.5 . . ?
H16A C16 H16C 109.5 . . ?
H16B C16 H16C 109.5 . . ?
C8 C7 C6 113.4(6) . . ?
C8 C7 H7A 108.9 . . ?
C6 C7 H7A 108.9 . . ?
C8 C7 H7B 108.9 . . ?
C6 C7 H7B 108.9 . . ?
H7A C7 H7B 107.7 . . ?
C14 C13 P1 112.8(5) . . ?
C14 C13 H13A 109.0 . . ?
P1 C13 H13A 109.0 . . ?
C14 C13 H13B 109.0 . . ?
P1 C13 H13B 109.0 . . ?
H13A C13 H13B 107.8 . . ?
C7 C8 H8A 109.5 . . ?
C7 C8 H8B 109.5 . . ?
H8A C8 H8B 109.5 . . ?
C7 C8 H8C 109.5 . . ?
H8A C8 H8C 109.5 . . ?
H8B C8 H8C 109.5 . . ?
C15 C14 C13 112.6(5) . . ?
C15 C14 H14A 109.1 . . ?
C13 C14 H14A 109.1 . . ?
C15 C14 H14B 109.1 . . ?
C13 C14 H14B 109.1 . . ?
H14A C14 H14B 107.8 . . ?
C5 C6 C7 112.6(6) . . ?
C5 C6 H6A 109.1 . . ?
C7 C6 H6A 109.1 . . ?
C5 C6 H6B 109.1 . . ?
C7 C6 H6B 109.1 . . ?
H6A C6 H6B 107.8 . . ?
C10A C9A P1 114.3(8) . . ?
C10A C9A H9AA 108.7 . . ?
P1 C9A H9AA 108.7 . . ?
C10A C9A H9AB 108.7 . . ?
P1 C9A H9AB 108.7 . . ?
H9AA C9A H9AB 107.6 . . ?
C11A C10A C9A 122.6(15) . . ?
C11A C10A H10A 106.7 . . ?
C9A C10A H10A 106.7 . . ?
C11A C10A H10B 106.7 . . ?
C9A C10A H10B 106.7 . . ?
H10A C10A H10B 106.6 . . ?
C10A C11A C12A 115(2) . . ?
C10A C11A H11A 108.6 . . ?
C12A C11A H11A 108.6 . . ?
C10A C11A H11B 108.6 . . ?
C12A C11A H11B 108.6 . . ?
H11A C11A H11B 107.6 . . ?
C11A C12A H12A 109.5 . . ?
C11A C12A H12B 109.5 . . ?
H12A C12A H12B 109.5 . . ?
C11A C12A H12C 109.5 . . ?
H12A C12A H12C 109.5 . . ?
H12B C12A H12C 109.5 . . ?
C2C C1C P1 104.9(12) . . ?
C2C C1C H1CA 110.8 . . ?
P1 C1C H1CA 110.8 . . ?
C2C C1C H1CB 110.8 . . ?
P1 C1C H1CB 110.8 . . ?
H1CA C1C H1CB 108.9 . . ?
C3C C2C C1C 114(2) . . ?
C3C C2C H2CA 108.8 . . ?
C1C C2C H2CA 108.8 . . ?
C3C C2C H2CB 108.8 . . ?
C1C C2C H2CB 108.8 . . ?
H2CA C2C H2CB 107.7 . . ?
C3C C4C H4CA 109.5 . . ?
C3C C4C H4CB 109.5 . . ?
H4CA C4C H4CB 109.5 . . ?
C3C C4C H4CC 109.5 . . ?
H4CA C4C H4CC 109.5 . . ?
H4CB C4C H4CC 109.5 . . ?
C4C C3C C2C 98(2) . . ?
C4C C3C H3C 112.2 . . ?
C2C C3C H3C 112.2 . . ?
C4C C3C H3D 112.2 . . ?
C2C C3C H3D 112.2 . . ?
H3C C3C H3D 109.8 . . ?
C2A C1A P1 111.5(11) . . ?
C2A C1A H1E 109.3 . . ?
P1 C1A H1E 109.3 . . ?
C2A C1A H1F 109.3 . . ?
P1 C1A H1F 109.3 . . ?
H1E C1A H1F 108.0 . . ?
C1A C2A C3 117.0(13) . . ?
C1A C2A H2AA 108.0 . . ?
C3 C2A H2AA 108.0 . . ?
C1A C2A H2AB 108.0 . . ?
C3 C2A H2AB 108.0 . . ?
H2AA C2A H2AB 107.3 . . ?
C2B C1B P1 109.8(9) . . ?
C2B C1B H1BA 109.7 . . ?
P1 C1B H1BA 109.7 . . ?
C2B C1B H1BB 109.7 . . ?
P1 C1B H1BB 109.7 . . ?
H1BA C1B H1BB 108.2 . . ?
C3 C2B C1B 101.2(10) . . ?
C3 C2B H2E 111.5 . . ?
C1B C2B H2E 111.5 . . ?
C3 C2B H2F 111.5 . . ?
C1B C2B H2F 111.5 . . ?
H2E C2B H2F 109.3 . . ?
C3 C4 H4A 109.5 . . ?
C3 C4 H4B 109.5 . . ?
H4A C4 H4B 109.5 . . ?
C3 C4 H4C 109.5 . . ?
H4A C4 H4C 109.5 . . ?
H4B C4 H4C 109.5 . . ?
C4 C3 C2B 97.1(8) . . ?
C4 C3 C2A 129.0(11) . . ?
C4 C3 H3A 105.0 . . ?
C2A C3 H3A 105.0 . . ?
C4 C3 H3B 105.0 . . ?
C2A C3 H3B 105.0 . . ?
H3A C3 H3B 105.9 . . ?
H1A O1 H1B 110(4) . . ?
H2A O2 H2B 110(3) . . ?

loop_
_geom_bond_atom_site_label_1
_geom_bond_atom_site_label_2
_geom_bond_distance
_geom_bond_site_symmetry_2
_geom_bond_publ_flag
Dy1 O4 2.276(5) . ?
Dy1 O5 2.286(4) . ?
Dy1 O3 2.291(6) . ?
Dy1 O6 2.293(4) . ?
Dy1 N4 2.526(5) . ?
Dy1 N3 2.556(5) . ?
Dy1 N2 2.572(5) . ?
Dy1 N1 2.595(6) . ?
O5 C45 1.309(8) . ?
N3 C34 1.308(8) . ?
N3 C26 1.374(8) . ?
N1 C52 1.316(9) . ?
N1 C44 1.363(8) . ?
C22 C21 1.412(10) . ?
C22 C17 1.415(9) . ?
C22 C23 1.420(11) . ?
N2 C25 1.312(9) . ?
N2 C17 1.368(8) . ?
C51 C50 1.354(10) . ?
C51 C52 1.424(9) . ?
C51 H51 0.9500 . ?
C47 C48 1.326(12) . ?
C47 C46 1.427(10) . ?
C47 H47 0.9500 . ?
C17 C18 1.435(12) . ?
C46 C45 1.388(9) . ?
C46 H46 0.9500 . ?
C49 C50 1.402(10) . ?
C49 C48 1.424(11) . ?
C49 C44 1.429(9) . ?
C19 C20 1.389(10) . ?
C19 C18 1.397(9) . ?
C19 H19 0.9500 . ?
C52 H52 0.9500 . ?
C24 C23 1.349(10) . ?
C24 C25 1.398(9) . ?
C24 H24 0.9500 . ?
C44 C45 1.435(12) . ?
C48 H48 0.9500 . ?
C20 C21 1.379(12) . ?
C20 H20 0.9500 . ?
C26 C31 1.417(8) . ?
C26 C27 1.433(8) . ?
C21 H21 0.9500 . ?
C23 H23 0.9500 . ?
C33 C32 1.347(10) . ?
C33 C34 1.419(9) . ?
C33 H33 0.9500 . ?
C25 H25 0.9500 . ?
C50 H50 0.9500 . ?
C32 C31 1.398(9) . ?
C32 H32 0.9500 . ?
C34 H34 0.9500 . ?
C31 C30 1.422(9) . ?
C18 O6 1.313(8) . ?
O4 C36 1.314(8) . ?
O3 C27 1.323(7) . ?
C36 C37 1.401(10) . ?
C36 C35 1.435(9) . ?
C28 C27 1.380(9) . ?
C28 C29 1.395(9) . ?
C28 H28 0.9500 . ?
C37 C38 1.390(10) . ?
C37 H37 0.9500 . ?
C29 C30 1.378(9) . ?
C29 H29 0.9500 . ?
N4 C43 1.330(8) . ?
N4 C35 1.375(8) . ?
C30 H30 0.9500 . ?
C43 C42 1.412(9) . ?
C43 H43 0.9500 . ?
C35 C40 1.413(8) . ?
C40 C41 1.409(10) . ?
C40 C39 1.412(10) . ?
C41 C42 1.341(10) . ?
C41 H41 0.9500 . ?
C38 C39 1.371(10) . ?
C38 H38 0.9500 . ?
C42 H42 0.9500 . ?
C39 H39 0.9500 . ?
P1 C1C 1.666(16) . ?
P1 C1A 1.742(12) . ?
P1 C13 1.786(7) . ?
P1 C5 1.796(6) . ?
P1 C1B 1.944(13) . ?
P1 C9A 1.957(12) . ?
C15 C14 1.503(10) . ?
C15 C16 1.522(10) . ?
C15 H15A 0.9900 . ?
C15 H15B 0.9900 . ?
C5 C6 1.522(9) . ?
C5 H5A 0.9900 . ?
C5 H5B 0.9900 . ?
C16 H16A 0.9800 . ?
C16 H16B 0.9800 . ?
C16 H16C 0.9800 . ?
C7 C8 1.506(10) . ?
C7 C6 1.535(10) . ?
C7 H7A 0.9900 . ?
C7 H7B 0.9900 . ?
C13 C14 1.519(9) . ?
C13 H13A 0.9900 . ?
C13 H13B 0.9900 . ?
C8 H8A 0.9800 . ?
C8 H8B 0.9800 . ?
C8 H8C 0.9800 . ?
C14 H14A 0.9900 . ?
C14 H14B 0.9900 . ?
C6 H6A 0.9900 . ?
C6 H6B 0.9900 . ?
C9A C10A 1.534(16) . ?
C9A H9AA 0.9900 . ?
C9A H9AB 0.9900 . ?
C10A C11A 1.39(2) . ?
C10A H10A 0.9900 . ?
C10A H10B 0.9900 . ?
C11A C12A 1.52(3) . ?
C11A H11A 0.9900 . ?
C11A H11B 0.9900 . ?
C12A H12A 0.9800 . ?
C12A H12B 0.9800 . ?
C12A H12C 0.9800 . ?
C1C C2C 1.61(2) . ?
C1C H1CA 0.9900 . ?
C1C H1CB 0.9900 . ?
C2C C3C 1.55(3) . ?
C2C H2CA 0.9900 . ?
C2C H2CB 0.9900 . ?
C4C C3C 1.36(5) . ?
C4C H4CA 0.9800 . ?
C4C H4CB 0.9800 . ?
C4C H4CC 0.9800 . ?
C3C H3C 0.9900 . ?
C3C H3D 0.9900 . ?
C1A C2A 1.50(2) . ?
C1A H1E 0.9900 . ?
C1A H1F 0.9900 . ?
C2A C3 1.585(19) . ?
C2A H2AA 0.9900 . ?
C2A H2AB 0.9900 . ?
C1B C2B 1.536(19) . ?
C1B H1BA 0.9900 . ?
C1B H1BB 0.9900 . ?
C2B C3 1.535(13) . ?
C2B H2E 0.9900 . ?
C2B H2F 0.9900 . ?
C4 C3 1.513(15) . ?
C4 H4A 0.9800 . ?
C4 H4B 0.9800 . ?
C4 H4C 0.9800 . ?
C3 H3A 0.9900 . ?
C3 H3B 0.9900 . ?
O1 H1A 0.91(2) . ?
O1 H1B 0.88(2) . ?
O2 H2A 0.91(2) . ?
O2 H2B 0.87(2) . ?

loop_
_geom_torsion_atom_site_label_1
_geom_torsion_atom_site_label_2
_geom_torsion_atom_site_label_3
_geom_torsion_atom_site_label_4
_geom_torsion
_geom_torsion_site_symmetry_1
_geom_torsion_site_symmetry_2
_geom_torsion_site_symmetry_3
_geom_torsion_site_symmetry_4
_geom_torsion_publ_flag
C25 N2 C17 C22 1.5(9) . . . . ?
Dy1 N2 C17 C22 172.3(4) . . . . ?
C25 N2 C17 C18 -176.7(5) . . . . ?
Dy1 N2 C17 C18 -5.8(6) . . . . ?
C21 C22 C17 N2 -178.4(6) . . . . ?
C23 C22 C17 N2 -1.4(9) . . . . ?
C21 C22 C17 C18 -0.4(9) . . . . ?
C23 C22 C17 C18 176.6(6) . . . . ?
C48 C47 C46 C45 0.0(12) . . . . ?
C44 N1 C52 C51 1.8(9) . . . . ?
Dy1 N1 C52 C51 -173.4(4) . . . . ?
C50 C51 C52 N1 -3.2(10) . . . . ?
C52 N1 C44 C49 0.8(9) . . . . ?
Dy1 N1 C44 C49 176.7(4) . . . . ?
C52 N1 C44 C45 -178.6(5) . . . . ?
Dy1 N1 C44 C45 -2.7(6) . . . . ?
C50 C49 C44 N1 -2.0(9) . . . . ?
C48 C49 C44 N1 179.2(6) . . . . ?
C50 C49 C44 C45 177.3(5) . . . . ?
C48 C49 C44 C45 -1.4(9) . . . . ?
C46 C47 C48 C49 -0.3(12) . . . . ?
C50 C49 C48 C47 -177.6(7) . . . . ?
C44 C49 C48 C47 1.0(11) . . . . ?
C18 C19 C20 C21 0.9(10) . . . . ?
C34 N3 C26 C31 0.2(8) . . . . ?
Dy1 N3 C26 C31 173.3(4) . . . . ?
C34 N3 C26 C27 179.4(5) . . . . ?
Dy1 N3 C26 C27 -7.4(6) . . . . ?
C19 C20 C21 C22 -0.8(11) . . . . ?
C17 C22 C21 C20 0.5(10) . . . . ?
C23 C22 C21 C20 -176.3(7) . . . . ?
C25 C24 C23 C22 2.5(10) . . . . ?
C21 C22 C23 C24 176.3(6) . . . . ?
C17 C22 C23 C24 -0.6(10) . . . . ?
C17 N2 C25 C24 0.5(9) . . . . ?
Dy1 N2 C25 C24 -168.8(5) . . . . ?
C23 C24 C25 N2 -2.5(10) . . . . ?
C52 C51 C50 C49 1.8(10) . . . . ?
C48 C49 C50 C51 179.2(7) . . . . ?
C44 C49 C50 C51 0.6(9) . . . . ?
C34 C33 C32 C31 -1.3(10) . . . . ?
C26 N3 C34 C33 -0.3(9) . . . . ?
Dy1 N3 C34 C33 -172.3(4) . . . . ?
C32 C33 C34 N3 0.8(10) . . . . ?
C33 C32 C31 C26 1.2(9) . . . . ?
C33 C32 C31 C30 -178.6(6) . . . . ?
N3 C26 C31 C32 -0.6(8) . . . . ?
C27 C26 C31 C32 -179.8(5) . . . . ?
N3 C26 C31 C30 179.1(5) . . . . ?
C27 C26 C31 C30 -0.1(8) . . . . ?
C20 C19 C18 O6 178.7(5) . . . . ?
C20 C19 C18 C17 -0.8(9) . . . . ?
N2 C17 C18 O6 -0.8(8) . . . . ?
C22 C17 C18 O6 -179.0(5) . . . . ?
N2 C17 C18 C19 178.7(5) . . . . ?
C22 C17 C18 C19 0.5(8) . . . . ?
Dy1 O5 C45 C46 -177.1(4) . . . . ?
Dy1 O5 C45 C44 3.5(7) . . . . ?
C47 C46 C45 O5 -179.8(6) . . . . ?
C47 C46 C45 C44 -0.4(9) . . . . ?
N1 C44 C45 O5 -0.1(8) . . . . ?
C49 C44 C45 O5 -179.4(5) . . . . ?
N1 C44 C45 C46 -179.5(5) . . . . ?
C49 C44 C45 C46 1.1(8) . . . . ?
C19 C18 O6 Dy1 -170.9(4) . . . . ?
C17 C18 O6 Dy1 8.6(7) . . . . ?
Dy1 O4 C36 C37 -172.9(5) . . . . ?
Dy1 O4 C36 C35 7.2(8) . . . . ?
O4 C36 C37 C38 -179.5(7) . . . . ?
C35 C36 C37 C38 0.4(10) . . . . ?
Dy1 O3 C27 C28 -169.8(5) . . . . ?
Dy1 O3 C27 C26 9.1(8) . . . . ?
C29 C28 C27 O3 -179.1(6) . . . . ?
C29 C28 C27 C26 2.1(9) . . . . ?
N3 C26 C27 O3 0.1(8) . . . . ?
C31 C26 C27 O3 179.3(6) . . . . ?
N3 C26 C27 C28 179.0(5) . . . . ?
C31 C26 C27 C28 -1.8(8) . . . . ?
C27 C28 C29 C30 -0.5(10) . . . . ?
C28 C29 C30 C31 -1.4(10) . . . . ?
C32 C31 C30 C29 -178.7(6) . . . . ?
C26 C31 C30 C29 1.6(9) . . . . ?
C35 N4 C43 C42 1.6(9) . . . . ?
Dy1 N4 C43 C42 -175.3(5) . . . . ?
C43 N4 C35 C40 -2.1(8) . . . . ?
Dy1 N4 C35 C40 175.3(4) . . . . ?
C43 N4 C35 C36 179.5(5) . . . . ?
Dy1 N4 C35 C36 -3.2(6) . . . . ?
O4 C36 C35 N4 -2.1(9) . . . . ?
C37 C36 C35 N4 178.0(6) . . . . ?
O4 C36 C35 C40 179.4(6) . . . . ?
C37 C36 C35 C40 -0.5(9) . . . . ?
N4 C35 C40 C41 1.5(9) . . . . ?
C36 C35 C40 C41 179.8(6) . . . . ?
N4 C35 C40 C39 -178.1(6) . . . . ?
C36 C35 C40 C39 0.3(9) . . . . ?
C39 C40 C41 C42 179.1(7) . . . . ?
C35 C40 C41 C42 -0.4(10) . . . . ?
C36 C37 C38 C39 -0.1(11) . . . . ?
C40 C41 C42 C43 -0.1(11) . . . . ?
N4 C43 C42 C41 -0.5(10) . . . . ?
C37 C38 C39 C40 -0.1(11) . . . . ?
C41 C40 C39 C38 -179.5(7) . . . . ?
C35 C40 C39 C38 0.0(10) . . . . ?
C1C P1 C5 C6 174.9(8) . . . . ?
C1A P1 C5 C6 86.0(7) . . . . ?
C13 P1 C5 C6 -54.4(6) . . . . ?
C1B P1 C5 C6 50.5(7) . . . . ?
C9A P1 C5 C6 -165.1(6) . . . . ?
C1C P1 C13 C14 -52.1(8) . . . . ?
C1A P1 C13 C14 41.5(8) . . . . ?
C5 P1 C13 C14 175.0(5) . . . . ?
C1B P1 C13 C14 60.8(6) . . . . ?
C9A P1 C13 C14 -74.6(6) . . . . ?
C16 C15 C14 C13 175.5(6) . . . . ?
P1 C13 C14 C15 167.1(5) . . . . ?
P1 C5 C6 C7 -179.7(5) . . . . ?
C8 C7 C6 C5 57.2(8) . . . . ?
P1 C9A C10A C11A -169.5(16) . . . . ?
C9A C10A C11A C12A -61(3) . . . . ?
C13 P1 C1C C2C -72.5(15) . . . . ?
C5 P1 C1C C2C 57.5(16) . . . . ?
C1B P1 C1C C2C -177.3(14) . . . . ?
P1 C1C C2C C3C 143.9(19) . . . . ?
C1C C2C C3C C4C 176(3) . . . . ?
C13 P1 C1A C2A 67.6(13) . . . . ?
C5 P1 C1A C2A -66.5(13) . . . . ?
C9A P1 C1A C2A -175.8(12) . . . . ?
P1 C1A C2A C3 -176.8(11) . . . . ?
P1 C1B C2B C3 -178.6(8) . . . . ?
C1B C2B C3 C4 -174.4(10) . . . . ?
C1A C2A C3 C4 -68(2) . . . . ?
